data_2216106
loop_
_publ_author_name
'Chun-Bao Tang'

_publ_section_title
;Diaquabis{2,4-dibromo-6-[2-(isopropylammonio)ethyliminomethyl]phenolato}nickel(II)
 dichloride hemihydrate
;
_journal_coeditor_code RZ2166
_journal_issue 11
_journal_name_full 'Acta Crystallographica Section E'
_journal_page_first m2785
_journal_page_last m2786
_journal_paper_doi 10.1107/S1600536807051513
_journal_volume 63
_journal_year 2007
_chemical_formula_iupac '[Ni (C12 H16 Br2 N2 O2)2 (H2 O)2] Cl2 , 0.5H2 O'
_chemical_formula_moiety 'C24 H36 Br4 N4 Ni O4 2+ , 2Cl - , 0.5H2 O'
_chemical_formula_sum 'C24 H37 Br4 Cl2 N4 Ni O4.5'
_chemical_formula_weight 902.83
_chemical_name_systematic
;Diaquabis{2,4-dibromo-6-[2-
(isopropylammonio)ethyliminomethyl]phenolato}nickel(II)
 dichloride hemihydrate
;
_space_group_IT_number 14
_symmetry_cell_setting monoclinic
_symmetry_space_group_name_Hall '-P 2ybc'
_symmetry_space_group_name_H-M 'P 1 21/c 1'
_atom_sites_solution_hydrogens geom
_atom_sites_solution_primary direct
_atom_sites_solution_secondary difmap
_audit_creation_method SHELXL97
_cell_angle_alpha 90.00
_cell_angle_beta 106.57(3)
_cell_angle_gamma 90.00
_cell_formula_units_Z 2
_cell_length_a 12.685(3)
_cell_length_b 7.0450(14)
_cell_length_c 17.501(4)
_cell_measurement_reflns_used 1836
_cell_measurement_temperature 293(2)
_cell_measurement_theta_max 24.9
_cell_measurement_theta_min 2.4
_cell_volume 1499.0(6)
_computing_cell_refinement 'SAINT (Bruker, 2002)'
_computing_data_collection 'SMART (Bruker, 2002)'
_computing_data_reduction 'SAINT (Bruker, 2002)'
_computing_molecular_graphics 'SHELXTL (Sheldrick, 1997b)'
_computing_publication_material 'SHELXL97 (Sheldrick, 1997b)'
_computing_structure_refinement 'SHELXL97 (Sheldrick, 1997a)'
_computing_structure_solution 'SHELXS97 (Sheldrick, 1997a)'
_diffrn_ambient_temperature 293(2)
_diffrn_measured_fraction_theta_full 0.998
_diffrn_measured_fraction_theta_max 0.998
_diffrn_measurement_device_type 'Bruker SMART CCD area-detector'
_diffrn_measurement_method \w
_diffrn_radiation_monochromator graphite
_diffrn_radiation_source 'fine-focus sealed tube'
_diffrn_radiation_type MoK\a
_diffrn_radiation_wavelength 0.71073
_diffrn_reflns_av_R_equivalents 0.0727
_diffrn_reflns_av_sigmaI/netI 0.0768
_diffrn_reflns_limit_h_max 15
_diffrn_reflns_limit_h_min -15
_diffrn_reflns_limit_k_max 8
_diffrn_reflns_limit_k_min -8
_diffrn_reflns_limit_l_max 21
_diffrn_reflns_limit_l_min -21
_diffrn_reflns_number 11682
_diffrn_reflns_theta_full 26.50
_diffrn_reflns_theta_max 26.50
_diffrn_reflns_theta_min 1.67
_exptl_absorpt_coefficient_mu 6.197
_exptl_absorpt_correction_T_max 0.3704
_exptl_absorpt_correction_T_min 0.3298
_exptl_absorpt_correction_type multi-scan
_exptl_absorpt_process_details '(SADABS; Sheldrick, 1996)'
_exptl_crystal_colour green
_exptl_crystal_density_diffrn 2.000
_exptl_crystal_density_method 'not measured'
_exptl_crystal_description block
_exptl_crystal_F_000 894
_exptl_crystal_size_max 0.23
_exptl_crystal_size_mid 0.22
_exptl_crystal_size_min 0.20
_refine_diff_density_max 0.699
_refine_diff_density_min -0.755
_refine_ls_extinction_method none
_refine_ls_goodness_of_fit_ref 1.007
_refine_ls_hydrogen_treatment mixed
_refine_ls_matrix_type full
_refine_ls_number_parameters 197
_refine_ls_number_reflns 3094
_refine_ls_number_restraints 6
_refine_ls_restrained_S_all 1.009
_refine_ls_R_factor_all 0.0981
_refine_ls_R_factor_gt 0.0501
_refine_ls_shift/su_max 0.000
_refine_ls_shift/su_mean 0.000
_refine_ls_structure_factor_coef Fsqd
_refine_ls_weighting_details 'calc w = 1/[\s^2^(Fo^2^)+(0.0625P)^2^] where P=(Fo^2^+2Fc^2^)/3'
_refine_ls_weighting_scheme calc
_refine_ls_wR_factor_gt 0.1075
_refine_ls_wR_factor_ref 0.1264
_reflns_number_gt 1968
_reflns_number_total 3094
_reflns_threshold_expression I>2\s(I)
_cod_data_source_file rz2166.cif
_cod_data_source_block I
_cod_original_sg_symbol_H-M 'P 21/c'
_cod_original_formula_sum 'C24 H37 Br4 Cl2 N4 Ni O4.50'
_cod_database_code 2216106
_cod_database_fobs_code 2216106

loop_
_symmetry_equiv_pos_as_xyz
'x, y, z'
'-x, y+1/2, -z+1/2'
'-x, -y, -z'
'x, -y-1/2, z-1/2'

loop_
_atom_site_type_symbol
_atom_site_label
_atom_site_fract_x
_atom_site_fract_y
_atom_site_fract_z
_atom_site_U_iso_or_equiv
_atom_site_adp_type
_atom_site_calc_flag
_atom_site_refinement_flags
_atom_site_occupancy
Ni Ni1 0.5000 1.0000 0.5000 0.0260(3) Uani d S 1
Br Br1 0.12695(6) 0.84155(9) 0.49949(4) 0.0434(2) Uani d . 1
Br Br2 0.05294(7) 0.59011(13) 0.18878(5) 0.0616(3) Uani d . 1
Cl Cl1 0.48050(17) 0.4909(2) 0.63566(10) 0.0487(5) Uani d . 1
O O1 0.3353(3) 0.9775(5) 0.4683(2) 0.0301(10) Uani d . 1
O O2 0.4839(4) 1.2618(5) 0.4926(3) 0.0423(12) Uani d D 1
N N1 0.4928(4) 0.9890(6) 0.3815(3) 0.0273(11) Uani d . 1
N N2 0.6982(4) 0.8048(6) 0.4195(3) 0.0345(13) Uani d . 1
H H2A 0.6499 0.7117 0.4200 0.041 Uiso calc R 1
H H2B 0.6982 0.8856 0.4593 0.041 Uiso calc R 1
C C1 0.3097(5) 0.8639(7) 0.3374(3) 0.0269(14) Uani d . 1
C C2 0.2780(5) 0.8899(8) 0.4081(4) 0.0286(14) Uani d . 1
C C3 0.1762(5) 0.8157(8) 0.4078(4) 0.0320(15) Uani d . 1
C C4 0.1117(5) 0.7276(8) 0.3449(4) 0.0345(15) Uani d . 1
H H4 0.0440 0.6804 0.3467 0.041 Uiso calc R 1
C C5 0.1440(5) 0.7056(8) 0.2772(4) 0.0356(15) Uani d . 1
C C6 0.2421(5) 0.7774(9) 0.2732(4) 0.0322(15) Uani d . 1
H H6 0.264(5) 0.741(9) 0.232(4) 0.040(19) Uiso d . 1
C C7 0.4103(5) 0.9311(8) 0.3266(4) 0.0317(15) Uani d . 1
H H7 0.4162 0.9326 0.2748 0.038 Uiso calc R 1
C C8 0.5861(5) 1.0499(8) 0.3532(4) 0.0313(15) Uani d . 1
H H8A 0.5569 1.1118 0.3020 0.038 Uiso calc R 1
H H8B 0.6274 1.1444 0.3901 0.038 Uiso calc R 1
C C9 0.6611(5) 0.9057(9) 0.3444(4) 0.0361(16) Uani d . 1
H H9A 0.7232 0.9623 0.3310 0.043 Uiso calc R 1
H H9B 0.6247 0.8189 0.3021 0.043 Uiso calc R 1
C C10 0.8093(6) 0.7205(9) 0.4351(4) 0.0416(17) Uani d . 1
H H10 0.8615 0.8233 0.4353 0.050 Uiso calc R 1
C C11 0.8067(7) 0.5971(10) 0.3689(5) 0.066(2) Uani d . 1
H H11A 0.7412 0.5212 0.3568 0.099 Uiso calc R 1
H H11B 0.8701 0.5159 0.3826 0.099 Uiso calc R 1
H H11C 0.8071 0.6722 0.3232 0.099 Uiso calc R 1
C C12 0.8337(7) 0.6441(11) 0.5172(5) 0.076(3) Uani d . 1
H H12A 0.7781 0.5540 0.5198 0.114 Uiso calc R 1
H H12B 0.8346 0.7462 0.5537 0.114 Uiso calc R 1
H H12C 0.9042 0.5828 0.5313 0.114 Uiso calc R 1
H H2C 0.496(8) 1.325(10) 0.455(3) 0.114 Uiso d D 1
H H2D 0.503(8) 1.327(10) 0.535(3) 0.114 Uiso d D 1
O O3 0.728(2) 0.810(3) 0.1714(8) 0.146(14) Uani d PD 0.25
H H3A 0.7048 0.7449 0.1289 0.219 Uiso d PD 0.25
H H3B 0.7013 0.7704 0.2079 0.219 Uiso d PD 0.25

loop_
_atom_site_aniso_label
_atom_site_aniso_U_11
_atom_site_aniso_U_22
_atom_site_aniso_U_33
_atom_site_aniso_U_12
_atom_site_aniso_U_13
_atom_site_aniso_U_23
Ni1 0.0331(7) 0.0166(5) 0.0314(6) -0.0026(5) 0.0141(5) -0.0012(4)
Br1 0.0462(5) 0.0374(4) 0.0562(5) -0.0086(3) 0.0300(4) -0.0085(3)
Br2 0.0564(6) 0.0652(6) 0.0616(5) -0.0223(4) 0.0140(4) -0.0286(4)
Cl1 0.0817(14) 0.0268(8) 0.0444(10) -0.0077(9) 0.0289(10) -0.0023(7)
O1 0.033(3) 0.025(2) 0.035(2) -0.0034(18) 0.014(2) -0.0050(19)
O2 0.073(3) 0.015(2) 0.047(3) -0.004(2) 0.028(3) 0.003(2)
N1 0.034(3) 0.014(2) 0.038(3) 0.001(2) 0.016(3) -0.001(2)
N2 0.041(3) 0.020(3) 0.047(3) -0.001(2) 0.019(3) -0.008(2)
C1 0.035(4) 0.015(3) 0.030(3) -0.002(2) 0.007(3) 0.000(2)
C2 0.032(4) 0.018(3) 0.039(4) 0.001(3) 0.015(3) 0.003(3)
C3 0.035(4) 0.021(3) 0.043(4) 0.002(3) 0.017(3) 0.000(3)
C4 0.031(4) 0.025(3) 0.049(4) -0.004(3) 0.014(3) 0.000(3)
C5 0.035(4) 0.024(3) 0.048(4) -0.004(3) 0.012(3) -0.008(3)
C6 0.040(4) 0.026(3) 0.033(4) 0.001(3) 0.014(3) 0.001(3)
C7 0.043(4) 0.021(3) 0.033(4) -0.001(3) 0.014(3) 0.001(3)
C8 0.041(4) 0.018(3) 0.041(4) -0.001(3) 0.022(3) 0.002(3)
C9 0.048(4) 0.031(3) 0.036(4) -0.004(3) 0.022(3) -0.001(3)
C10 0.037(4) 0.025(3) 0.062(5) 0.000(3) 0.013(4) -0.003(3)
C11 0.068(6) 0.037(4) 0.099(7) 0.005(4) 0.034(5) -0.022(4)
C12 0.080(7) 0.042(5) 0.098(7) 0.028(4) 0.012(6) 0.014(5)
O3 0.19(4) 0.15(3) 0.07(2) 0.00(3) -0.02(2) 0.00(2)

loop_
_atom_type_symbol
_atom_type_description
_atom_type_scat_dispersion_real
_atom_type_scat_dispersion_imag
_atom_type_scat_source
C C 0.0033 0.0016 'International Tables Vol C Tables 4.2.6.8 and 6.1.1.4'
H H 0.0000 0.0000 'International Tables Vol C Tables 4.2.6.8 and 6.1.1.4'
Br Br -0.2901 2.4595 'International Tables Vol C Tables 4.2.6.8 and 6.1.1.4'
Cl Cl 0.1484 0.1585 'International Tables Vol C Tables 4.2.6.8 and 6.1.1.4'
N N 0.0061 0.0033 'International Tables Vol C Tables 4.2.6.8 and 6.1.1.4'
Ni Ni 0.3393 1.1124 'International Tables Vol C Tables 4.2.6.8 and 6.1.1.4'
O O 0.0106 0.0060 'International Tables Vol C Tables 4.2.6.8 and 6.1.1.4'

loop_
_geom_angle_atom_site_label_1
_geom_angle_atom_site_label_2
_geom_angle_atom_site_label_3
_geom_angle_site_symmetry_1
_geom_angle_site_symmetry_3
_geom_angle
O2 Ni1 O2 3_676 . 180.0000(10)
O2 Ni1 O1 3_676 3_676 88.52(19)
O2 Ni1 O1 . 3_676 91.48(19)
O2 Ni1 O1 3_676 . 91.48(19)
O2 Ni1 O1 . . 88.52(19)
O1 Ni1 O1 3_676 . 180.00(7)
O2 Ni1 N1 3_676 3_676 89.71(18)
O2 Ni1 N1 . 3_676 90.29(18)
O1 Ni1 N1 3_676 3_676 88.57(18)
O1 Ni1 N1 . 3_676 91.43(18)
O2 Ni1 N1 3_676 . 90.29(18)
O2 Ni1 N1 . . 89.71(18)
O1 Ni1 N1 3_676 . 91.43(18)
O1 Ni1 N1 . . 88.57(18)
N1 Ni1 N1 3_676 . 180.0000(10)
C2 O1 Ni1 . . 125.2(4)
Ni1 O2 H2C . . 123(6)
Ni1 O2 H2D . . 119(6)
H2C O2 H2D . . 109(7)
C7 N1 C8 . . 114.1(5)
C7 N1 Ni1 . . 124.5(4)
C8 N1 Ni1 . . 121.4(4)
C9 N2 C10 . . 114.2(5)
C9 N2 H2A . . 108.7
C10 N2 H2A . . 108.7
C9 N2 H2B . . 108.7
C10 N2 H2B . . 108.7
H2A N2 H2B . . 107.6
C6 C1 C2 . . 120.9(6)
C6 C1 C7 . . 114.9(5)
C2 C1 C7 . . 124.1(5)
O1 C2 C3 . . 120.1(5)
O1 C2 C1 . . 123.7(5)
C3 C2 C1 . . 116.2(6)
C4 C3 C2 . . 122.2(6)
C4 C3 Br1 . . 118.4(5)
C2 C3 Br1 . . 119.4(5)
C3 C4 C5 . . 120.4(6)
C3 C4 H4 . . 119.8
C5 C4 H4 . . 119.8
C6 C5 C4 . . 120.3(6)
C6 C5 Br2 . . 119.1(5)
C4 C5 Br2 . . 120.5(5)
C1 C6 C5 . . 119.9(6)
C1 C6 H6 . . 123(4)
C5 C6 H6 . . 116(4)
N1 C7 C1 . . 125.7(6)
N1 C7 H7 . . 117.1
C1 C7 H7 . . 117.1
C9 C8 N1 . . 116.9(5)
C9 C8 H8A . . 108.1
N1 C8 H8A . . 108.1
C9 C8 H8B . . 108.1
N1 C8 H8B . . 108.1
H8A C8 H8B . . 107.3
C8 C9 N2 . . 107.8(5)
C8 C9 H9A . . 110.2
N2 C9 H9A . . 110.2
C8 C9 H9B . . 110.2
N2 C9 H9B . . 110.2
H9A C9 H9B . . 108.5
C11 C10 N2 . . 106.9(6)
C11 C10 C12 . . 120.7(6)
N2 C10 C12 . . 104.4(6)
C11 C10 H10 . . 108.1
N2 C10 H10 . . 108.1
C12 C10 H10 . . 108.1
C10 C11 H11A . . 109.5
C10 C11 H11B . . 109.5
H11A C11 H11B . . 109.5
C10 C11 H11C . . 109.5
H11A C11 H11C . . 109.5
H11B C11 H11C . . 109.5
C10 C12 H12A . . 109.5
C10 C12 H12B . . 109.5
H12A C12 H12B . . 109.5
C10 C12 H12C . . 109.5
H12A C12 H12C . . 109.5
H12B C12 H12C . . 109.5
H3A O3 H3B . . 111.5

loop_
_geom_bond_atom_site_label_1
_geom_bond_atom_site_label_2
_geom_bond_site_symmetry_2
_geom_bond_distance
Ni1 O2 3_676 1.856(4)
Ni1 O2 . 1.856(4)
Ni1 O1 3_676 2.009(4)
Ni1 O1 . 2.009(4)
Ni1 N1 3_676 2.052(5)
Ni1 N1 . 2.052(5)
Br1 C3 . 1.890(6)
Br2 C5 . 1.836(6)
O1 C2 . 1.258(7)
O2 H2C . 0.84(7)
O2 H2D . 0.85(6)
N1 C7 . 1.269(7)
N1 C8 . 1.471(7)
N2 C9 . 1.449(8)
N2 C10 . 1.481(8)
N2 H2A . 0.9000
N2 H2B . 0.9000
C1 C6 . 1.348(8)
C1 C2 . 1.419(8)
C1 C7 . 1.423(8)
C2 C3 . 1.392(8)
C3 C4 . 1.323(8)
C4 C5 . 1.368(8)
C4 H4 . 0.9300
C5 C6 . 1.363(8)
C6 H6 . 0.88(6)
C7 H7 . 0.9300
C8 C9 . 1.430(8)
C8 H8A . 0.9700
C8 H8B . 0.9700
C9 H9A . 0.9700
C9 H9B . 0.9700
C10 C11 . 1.442(9)
C10 C12 . 1.482(10)
C10 H10 . 0.9800
C11 H11A . 0.9600
C11 H11B . 0.9600
C11 H11C . 0.9600
C12 H12A . 0.9600
C12 H12B . 0.9600
C12 H12C . 0.9600
O3 H3A . 0.8524
O3 H3B . 0.8518

loop_
_geom_hbond_atom_site_label_D
_geom_hbond_atom_site_label_H
_geom_hbond_atom_site_label_A
_geom_hbond_site_symmetry_A
_geom_hbond_distance_DH
_geom_hbond_distance_HA
_geom_hbond_distance_DA
_geom_hbond_angle_DHA
N2 H2A Cl1 3_666 0.90 2.19 3.027(5) 154.2
N2 H2A O2 3_676 0.90 2.60 3.155(7) 121.0
N2 H2B O1 3_676 0.90 1.74 2.620(6) 165.7
N2 H2B Br1 3_676 0.90 2.87 3.368(5) 116.6
O2 H2C Cl1 3_676 0.84(7) 2.14(6) 2.977(4) 174(9)
O2 H2D Cl1 1_565 0.85(6) 2.19(4) 2.989(5) 157(9)
O3 H3A O1 2_645 0.85 2.49 3.316(13) 163.1
